data_7709836
loop_
_publ_author_name
'Xu, Xiongli'
'He, Yuan'
'Meng, Wei'
'Yao, Lu'
'Liu, Liangliang'
'Xu, Feng'
'Zhao, Chujun'

_publ_section_title
;
 Chiral Wheel Anions of Copper(II)-Early Lanthanides(III) with High
 Optical-Limiting Properties
;
_journal_name_full 'Dalton Transactions'
_journal_paper_doi 10.1039/D2DT00117A
_journal_year 2022
_chemical_absolute_configuration r
_chemical_formula_sum 'C80 H52 Cu22 K9 Nd4 O133'
_chemical_formula_weight 5467.95
_space_group_crystal_system cubic
_space_group_IT_number 211
_space_group_name_Hall 'I 4 2 3'
_space_group_name_H-M_alt 'I 4 3 2'
_atom_sites_solution_hydrogens geom
_audit_creation_method SHELXL-2018/3
_audit_update_record
;
2022-03-11 deposited with the CCDC.	2022-03-15 downloaded from the CCDC.
;
_cell_angle_alpha 90
_cell_angle_beta 90
_cell_angle_gamma 90
_cell_formula_units_Z 12
_cell_length_a 39.498(2)
_cell_length_b 39.498(2)
_cell_length_c 39.498(2)
_cell_measurement_reflns_used 2876
_cell_measurement_temperature 273(2)
_cell_measurement_theta_max 23.99
_cell_measurement_theta_min 2.31
_cell_volume 61621(5)
_computing_structure_refinement 'SHELXL-2018/3 (Sheldrick, 2018)'
_diffrn_ambient_temperature 273(2)
_diffrn_measured_fraction_theta_full 0.991
_diffrn_measured_fraction_theta_max 0.992
_diffrn_measurement_device_type 'CCD area detector'
_diffrn_measurement_method 'phi and omega scans'
_diffrn_radiation_type MoK\a
_diffrn_radiation_wavelength 0.71073
_diffrn_reflns_av_R_equivalents 0.0546
_diffrn_reflns_av_unetI/netI 0.0181
_diffrn_reflns_Laue_measured_fraction_full 0.991
_diffrn_reflns_Laue_measured_fraction_max 0.992
_diffrn_reflns_limit_h_max 48
_diffrn_reflns_limit_h_min -48
_diffrn_reflns_limit_k_max 48
_diffrn_reflns_limit_k_min -48
_diffrn_reflns_limit_l_max 48
_diffrn_reflns_limit_l_min -48
_diffrn_reflns_number 269691
_diffrn_reflns_point_group_measured_fraction_full 0.994
_diffrn_reflns_point_group_measured_fraction_max 0.994
_diffrn_reflns_theta_full 25.242
_diffrn_reflns_theta_max 26.000
_diffrn_reflns_theta_min 2.188
_exptl_absorpt_coefficient_mu 3.495
_exptl_absorpt_correction_T_max 0.5562
_exptl_absorpt_correction_T_min 0.4749
_exptl_absorpt_correction_type multi-scan
_exptl_absorpt_process_details sadabs
_exptl_crystal_colour blue
_exptl_crystal_density_diffrn 1.768
_exptl_crystal_description block
_exptl_crystal_F_000 31740
_exptl_crystal_size_max 0.250
_exptl_crystal_size_mid 0.210
_exptl_crystal_size_min 0.190
_refine_diff_density_max 2.085
_refine_diff_density_min -1.557
_refine_diff_density_rms 0.140
_refine_ls_abs_structure_details
;
 Refined as an inversion twin.
;
_refine_ls_abs_structure_Flack 0.01(2)
_refine_ls_extinction_method none
_refine_ls_goodness_of_fit_ref 1.086
_refine_ls_hydrogen_treatment constr
_refine_ls_matrix_type full
_refine_ls_number_parameters 647
_refine_ls_number_reflns 10075
_refine_ls_number_restraints 822
_refine_ls_restrained_S_all 1.104
_refine_ls_R_factor_all 0.0438
_refine_ls_R_factor_gt 0.0424
_refine_ls_shift/su_max 0.003
_refine_ls_shift/su_mean 0.000
_refine_ls_structure_factor_coef Fsqd
_refine_ls_weighting_details 'w=1/[\s^2^(Fo^2^)+(0.0792P)^2^+297.6723P] where P=(Fo^2^+2Fc^2^)/3'
_refine_ls_weighting_scheme calc
_refine_ls_wR_factor_gt 0.1200
_refine_ls_wR_factor_ref 0.1213
_reflns_Friedel_coverage 0.804
_reflns_Friedel_fraction_full 0.997
_reflns_Friedel_fraction_max 0.997
_reflns_number_gt 9707
_reflns_number_total 10075
_reflns_threshold_expression 'I > 2\s(I)'
_cod_data_source_file d2dt00117a2.cif
_cod_data_source_block 2_a_sq_CCDC1
_cod_original_cell_volume 61621(9)
_cod_database_code 7709836
_shelx_shelxl_version_number 2018/3
_shelx_space_group_comment
;
The symmetry employed for this shelxl refinement is uniquely defined
by the following loop, which should always be used as a source of
symmetry information in preference to the above space-group names.
They are only intended as comments.
;
_shelx_estimated_absorpt_t_min 0.475
_shelx_estimated_absorpt_t_max 0.556

loop_
_space_group_symop_operation_xyz
'x, y, z'
'-x, -y, z'
'-x, y, -z'
'x, -y, -z'
'z, x, y'
'z, -x, -y'
'-z, -x, y'
'-z, x, -y'
'y, z, x'
'-y, z, -x'
'y, -z, -x'
'-y, -z, x'
'y, x, -z'
'-y, -x, -z'
'y, -x, z'
'-y, x, z'
'x, z, -y'
'-x, z, y'
'-x, -z, -y'
'x, -z, y'
'z, y, -x'
'z, -y, x'
'-z, y, x'
'-z, -y, -x'
'x+1/2, y+1/2, z+1/2'
'-x+1/2, -y+1/2, z+1/2'
'-x+1/2, y+1/2, -z+1/2'
'x+1/2, -y+1/2, -z+1/2'
'z+1/2, x+1/2, y+1/2'
'z+1/2, -x+1/2, -y+1/2'
'-z+1/2, -x+1/2, y+1/2'
'-z+1/2, x+1/2, -y+1/2'
'y+1/2, z+1/2, x+1/2'
'-y+1/2, z+1/2, -x+1/2'
'y+1/2, -z+1/2, -x+1/2'
'-y+1/2, -z+1/2, x+1/2'
'y+1/2, x+1/2, -z+1/2'
'-y+1/2, -x+1/2, -z+1/2'
'y+1/2, -x+1/2, z+1/2'
'-y+1/2, x+1/2, z+1/2'
'x+1/2, z+1/2, -y+1/2'
'-x+1/2, z+1/2, y+1/2'
'-x+1/2, -z+1/2, -y+1/2'
'x+1/2, -z+1/2, y+1/2'
'z+1/2, y+1/2, -x+1/2'
'z+1/2, -y+1/2, x+1/2'
'-z+1/2, y+1/2, x+1/2'
'-z+1/2, -y+1/2, -x+1/2'

loop_
_atom_site_label
_atom_site_type_symbol
_atom_site_fract_x
_atom_site_fract_y
_atom_site_fract_z
_atom_site_U_iso_or_equiv
_atom_site_adp_type
_atom_site_occupancy
_atom_site_site_symmetry_order
_atom_site_calc_flag
_atom_site_refinement_flags_posn
_atom_site_refinement_flags_adp
_atom_site_refinement_flags_occupancy
_atom_site_disorder_assembly
_atom_site_disorder_group
Nd1 Nd 0.59355(2) 0.55990(2) 0.84590(2) 0.02720(12) Uani 1 1 d . . . . .
Cu1 Cu 0.500000 0.500000 0.75446(5) 0.0274(4) Uani 1 4 d S T P . .
Cu2 Cu 0.500000 0.500000 0.93597(4) 0.0250(4) Uani 1 4 d S T P . .
Cu3 Cu 0.66352(3) 0.53078(3) 0.80561(3) 0.0365(3) Uani 1 1 d . . . . .
Cu4 Cu 0.61944(3) 0.47383(3) 0.84644(3) 0.0297(2) Uani 1 1 d . . . . .
Cu5 Cu 0.67147(3) 0.52711(3) 0.88239(3) 0.0406(3) Uani 1 1 d . . . . .
Cu6 Cu 0.63496(3) 0.40418(3) 0.88689(3) 0.0411(3) Uani 1 1 d . . . . .
Cu7 Cu 0.64475(3) 0.40610(3) 0.81060(3) 0.0423(3) Uani 1 1 d . . . . .
K1 K 0.500000 0.500000 0.84534(8) 0.0252(6) Uani 1 4 d S TU P . .
K2 K 0.6595(2) 0.250000 0.8405(2) 0.069(2) Uani 0.5 2 d S TU P A 1
K3 K 0.66773(13) 0.40579(15) 0.71815(12) 0.0803(14) Uani 0.7 1 d . U P B 1
K4 K 0.69779(17) 0.500000 0.69779(17) 0.071(2) Uani 0.6 2 d S TU P B 1
K5 K 0.5803(2) 0.500000 1.000000 0.0665(18) Uani 0.56 2 d S TU P . 1
K6 K 0.7056(4) 0.3922(5) 0.9440(5) 0.080(3) Uani 0.22 1 d . U P C 1
K7 K 0.6763(3) 0.5175(4) 0.9818(3) 0.071(3) Uani 0.25 1 d . U P . 1
O1 O 0.64821(19) 0.4249(2) 0.9290(2) 0.0493(16) Uani 1 1 d . U . . .
O2 O 0.61827(15) 0.50932(15) 0.87883(15) 0.0310(12) Uani 1 1 d . U . . .
O3 O 0.55380(14) 0.52657(14) 0.88262(13) 0.0264(11) Uani 1 1 d . U . . .
O4 O 0.60292(15) 0.44218(15) 0.81370(15) 0.0315(12) Uani 1 1 d . U . . .
O5 O 0.60390(15) 0.44336(15) 0.88160(15) 0.0316(12) Uani 1 1 d . U . . .
O6 O 0.61710(17) 0.38133(16) 0.84553(17) 0.0380(13) Uani 1 1 d . U . . .
O7 O 0.61967(15) 0.50775(16) 0.81100(15) 0.0312(12) Uani 1 1 d . U . . .
O8 O 0.54715(14) 0.53725(14) 0.80860(14) 0.0263(11) Uani 1 1 d . U . . .
O9 O 0.6852(2) 0.4993(2) 0.8458(2) 0.0595(18) Uani 1 1 d . U . . .
O10 O 0.66521(19) 0.4298(2) 0.8473(2) 0.0520(17) Uani 1 1 d . U . . .
O11 O 0.7307(2) 0.4508(3) 0.7891(3) 0.075(3) Uani 1 1 d . U . . .
O12 O 0.6810(2) 0.4251(2) 0.7835(2) 0.0581(19) Uani 1 1 d . U . . .
O13 O 0.6319(3) 0.4640(2) 0.9659(2) 0.064(2) Uani 1 1 d . U . . .
O14 O 0.54895(15) 0.50573(16) 0.93538(14) 0.0325(12) Uani 1 1 d . U . . .
O15 O 0.66779(17) 0.5058(2) 0.76495(19) 0.0469(16) Uani 1 1 d . U . . .
O16 O 0.6381(2) 0.4742(2) 0.7290(2) 0.062(2) Uani 1 1 d . U . . .
O17 O 0.6544(2) 0.3608(2) 0.8972(2) 0.0582(19) Uani 1 1 d . U . . .
O18 O 0.55993(16) 0.34411(15) 0.84679(17) 0.0354(13) Uani 1 1 d . U . . .
O19 O 0.5633(2) 0.30144(18) 0.7941(2) 0.0495(18) Uani 1 1 d . U . . .
O20 O 0.6505(3) 0.3059(2) 0.8832(3) 0.072(2) Uani 1 1 d . U . A 1
O21 O 0.6151(3) 0.2843(2) 0.8066(3) 0.070(2) Uani 1 1 d . U . . .
O22 O 0.61852(18) 0.62675(18) 0.77165(18) 0.0441(15) Uani 1 1 d . U . D 1
O23 O 0.61650(17) 0.57243(18) 0.78664(17) 0.0391(14) Uani 1 1 d . U . . .
O24 O 0.52381(15) 0.54272(14) 0.75705(13) 0.0274(12) Uani 1 1 d . U . . .
O25 O 0.500000 0.500000 0.6968(7) 0.0441(15) Uani 0.5 4 d S TU P . .
O26 O 0.6952(2) 0.4948(2) 0.9107(2) 0.0589(18) Uani 1 1 d . U . . .
O27 O 0.7266(3) 0.4481(3) 0.9066(3) 0.078(2) Uani 1 1 d . U . C 1
O28 O 0.5946(14) 0.4123(15) 0.7113(13) 0.082(7) Uani 0.2 1 d . U P E 2
O29 O 0.750000 0.3654(12) 0.8654(12) 0.084(10) Uani 0.25 2 d S TU P . .
O30 O 0.6652(10) 0.4525(12) 0.6519(10) 0.076(5) Uani 0.25 1 d . U P . .
O31 O 0.57596(17) 0.38593(16) 0.90622(17) 0.0387(14) Uani 1 1 d . U . . .
O32 O 0.66551(19) 0.5565(2) 0.9202(2) 0.0516(18) Uani 1 1 d . U . . .
O33 O 0.7076(3) 0.2927(4) 0.9210(4) 0.081(3) Uani 0.75 1 d . U P F 2
O34 O 0.5453(5) 0.5628(5) 1.0033(5) 0.065(4) Uani 0.5 1 d . U P . .
O35 O 0.7002(6) 0.3556(8) 0.9897(9) 0.120(8) Uani 0.5 1 d . U P . .
O36 O 0.6868(13) 0.2190(11) 0.7921(11) 0.103(10) Uani 0.3 1 d . U P A -1
O37 O 0.7255(3) 0.4423(3) 0.7210(3) 0.094(3) Uani 1 1 d . U . B -1
O38 O 0.7201(4) 0.5435(7) 0.9605(4) 0.084(5) Uani 0.5 1 d . U P . -1
O39 O 0.7025(6) 0.5469(8) 1.0269(5) 0.095(6) Uani 0.5 1 d . U P G 2
O40 O 0.750000 0.4685(4) 0.9685(4) 0.122(5) Uani 1 2 d S TU P H 1
O41 O 0.500000 0.500000 1.000000 0.031(3) Uani 1 8 d S TU P . 1
O42 O 0.7561(4) 0.5180(3) 0.7939(5) 0.056(4) Uani 0.5 1 d . U P I 1
O43 O 0.6897(10) 0.500000 0.6897(10) 0.071(2) Uani 0.4 2 d S TU P J 2
O44 O 0.6436(6) 0.250000 0.8564(6) 0.069(2) Uani 0.5 2 d S TU P K 2
O45 O 0.7110(4) 0.3843(4) 0.9266(4) 0.080(3) Uani 0.78 1 d . U P L 2
C1 C 0.5919(2) 0.4581(2) 0.7837(2) 0.0321(18) Uani 1 1 d . . . . .
H1 H 0.598096 0.443615 0.764521 0.038 Uiso 1 1 calc R U . . .
C2 C 0.6103(2) 0.4930(2) 0.7792(2) 0.0314(18) Uani 1 1 d . . . . .
H2 H 0.594266 0.508425 0.768190 0.038 Uiso 1 1 calc R U . . .
C3 C 0.6413(2) 0.4900(3) 0.7560(2) 0.042(2) Uani 1 1 d . . . . .
C4 C 0.6012(2) 0.4997(2) 0.9083(2) 0.0314(17) Uani 1 1 d . . . . .
H4 H 0.612678 0.510064 0.927655 0.038 Uiso 1 1 calc R U . . .
C5 C 0.6013(2) 0.4604(2) 0.9134(2) 0.0307(18) Uani 1 1 d . . . . .
H5 H 0.579498 0.454192 0.923514 0.037 Uiso 1 1 calc R U . . .
C6 C 0.6295(3) 0.4495(3) 0.9385(3) 0.046(2) Uani 1 1 d . . . . .
C7 C 0.5646(2) 0.5119(2) 0.90794(19) 0.0256(15) Uani 1 1 d . . . . .
C8 C 0.7087(2) 0.4737(3) 0.8547(3) 0.053(3) Uani 1 1 d . . . . .
C9 C 0.6992(3) 0.4391(3) 0.8403(3) 0.056(3) Uani 1 1 d . . . . .
H9 H 0.714216 0.422017 0.850185 0.067 Uiso 1 1 calc R U . . .
C10 C 0.7039(3) 0.4388(3) 0.8009(3) 0.053(3) Uani 1 1 d . . . . .
C11 C 0.6231(2) 0.3462(3) 0.8466(3) 0.043(2) Uani 1 1 d . . . . .
H11 H 0.636832 0.340436 0.826821 0.052 Uiso 1 1 calc R U . . .
C12 C 0.6440(3) 0.3368(4) 0.8786(4) 0.064(3) Uani 1 1 d . . . . .
C13 C 0.5901(3) 0.3011(3) 0.8129(3) 0.053(3) Uani 1 1 d . . . . .
C14 C 0.6227(2) 0.5965(3) 0.7666(3) 0.041(2) Uani 1 1 d . . . . .
C15 C 0.6384(4) 0.5860(4) 0.7331(3) 0.077(5) Uani 1 1 d . . . . .
H15A H 0.640330 0.561831 0.732236 0.116 Uiso 1 1 calc R U . . .
H15B H 0.624367 0.593704 0.714785 0.116 Uiso 1 1 calc R U . . .
H15C H 0.660510 0.595986 0.731025 0.116 Uiso 1 1 calc R U . . .
C16 C 0.5374(2) 0.5543(2) 0.7835(2) 0.0269(16) Uani 1 1 d . . . . .
C17 C 0.7104(3) 0.4709(4) 0.8933(4) 0.066(4) Uani 1 1 d . . . . .
C18 C 0.5898(2) 0.3247(2) 0.8447(3) 0.041(2) Uani 1 1 d . . . . .
H18 H 0.589957 0.309772 0.864472 0.049 Uiso 1 1 calc R U . . .
C19 C 0.5737(3) 0.3626(3) 0.9259(3) 0.042(2) Uani 1 1 d . . . . .
C20 C 0.5919(4) 0.3644(3) 0.9600(3) 0.063(3) Uani 1 1 d . . . . .
H20A H 0.587655 0.344069 0.972569 0.095 Uiso 1 1 calc R U . . .
H20B H 0.615810 0.366837 0.956315 0.095 Uiso 1 1 calc R U . . .
H20C H 0.583673 0.383558 0.972529 0.095 Uiso 1 1 calc R U . . .

loop_
_atom_site_aniso_label
_atom_site_aniso_U_11
_atom_site_aniso_U_22
_atom_site_aniso_U_33
_atom_site_aniso_U_23
_atom_site_aniso_U_13
_atom_site_aniso_U_12
Nd1 0.0261(2) 0.0297(2) 0.0257(2) 0.00485(17) -0.00208(16) -0.00311(17)
Cu1 0.0308(6) 0.0308(6) 0.0206(9) 0.000 0.000 0.000
Cu2 0.0297(6) 0.0297(6) 0.0158(8) 0.000 0.000 0.000
Cu3 0.0266(5) 0.0424(6) 0.0406(6) 0.0066(5) 0.0068(4) -0.0043(4)
Cu4 0.0277(5) 0.0330(5) 0.0283(5) 0.0065(4) 0.0021(4) 0.0010(4)
Cu5 0.0285(5) 0.0506(7) 0.0427(6) 0.0090(5) -0.0081(5) 0.0003(5)
Cu6 0.0351(6) 0.0426(6) 0.0457(6) 0.0126(5) -0.0023(5) 0.0117(5)
Cu7 0.0333(6) 0.0439(6) 0.0496(7) 0.0039(5) 0.0127(5) 0.0078(5)
K1 0.0274(9) 0.0274(9) 0.0209(14) 0.000 0.000 0.000
K2 0.089(3) 0.028(3) 0.089(3) 0.019(2) -0.017(4) 0.019(2)
K3 0.074(3) 0.106(3) 0.061(2) -0.013(2) 0.042(2) -0.022(3)
K4 0.065(3) 0.082(3) 0.065(3) 0.0096(16) 0.046(4) -0.0096(16)
K5 0.113(5) 0.059(4) 0.027(3) -0.002(3) 0.000 0.000
K6 0.046(4) 0.092(5) 0.103(6) 0.027(5) -0.038(5) 0.018(4)
K7 0.061(5) 0.092(7) 0.059(5) -0.004(5) -0.008(5) 0.005(5)
O1 0.041(3) 0.054(4) 0.053(4) 0.015(3) -0.017(3) 0.013(3)
O2 0.028(3) 0.035(3) 0.030(3) 0.009(2) -0.002(2) -0.004(2)
O3 0.027(3) 0.031(3) 0.021(3) -0.001(2) -0.001(2) -0.004(2)
O4 0.030(3) 0.035(3) 0.030(3) 0.009(2) 0.008(2) 0.004(2)
O5 0.030(3) 0.034(3) 0.031(3) 0.006(2) 0.002(2) 0.008(2)
O6 0.039(3) 0.031(3) 0.043(3) 0.007(3) 0.004(3) 0.008(2)
O7 0.029(3) 0.038(3) 0.026(3) 0.003(2) 0.003(2) -0.002(2)
O8 0.026(3) 0.029(3) 0.024(3) 0.006(2) -0.001(2) -0.006(2)
O9 0.066(4) 0.054(4) 0.059(4) 0.011(4) -0.005(4) 0.019(4)
O10 0.036(3) 0.060(4) 0.060(4) 0.006(3) 0.008(3) 0.000(3)
O11 0.042(4) 0.099(7) 0.085(6) 0.012(5) 0.022(4) 0.009(5)
O12 0.044(4) 0.071(5) 0.060(4) 0.006(4) 0.023(3) 0.001(4)
O13 0.081(5) 0.069(5) 0.041(4) 0.010(4) -0.025(4) 0.006(4)
O14 0.035(3) 0.041(3) 0.022(3) 0.005(2) -0.001(2) -0.003(3)
O15 0.035(3) 0.055(4) 0.051(4) 0.004(3) 0.025(3) -0.006(3)
O16 0.053(4) 0.088(5) 0.045(4) -0.009(4) 0.033(3) -0.010(4)
O17 0.046(4) 0.055(4) 0.074(4) 0.013(4) -0.014(3) 0.016(3)
O18 0.035(3) 0.024(3) 0.047(3) 0.006(3) 0.004(3) 0.004(2)
O19 0.053(4) 0.039(4) 0.057(4) -0.016(3) -0.004(3) 0.010(3)
O20 0.075(5) 0.053(4) 0.088(5) 0.012(4) -0.025(4) 0.027(4)
O21 0.071(5) 0.055(4) 0.085(5) -0.013(4) -0.002(4) 0.033(4)
O22 0.044(4) 0.043(4) 0.046(4) 0.015(3) 0.006(3) -0.007(3)
O23 0.038(3) 0.044(3) 0.035(3) 0.010(3) 0.010(3) -0.004(3)
O24 0.032(3) 0.032(3) 0.018(2) 0.000(2) 0.000(2) -0.002(2)
O25 0.044(4) 0.043(4) 0.046(4) 0.015(3) 0.006(3) -0.007(3)
O26 0.051(4) 0.063(4) 0.063(4) 0.011(4) -0.015(3) 0.014(3)
O27 0.064(5) 0.086(5) 0.083(5) 0.016(5) -0.022(4) 0.027(4)
O28 0.078(14) 0.097(14) 0.072(13) -0.025(13) 0.033(13) -0.014(13)
O29 0.080(14) 0.086(11) 0.086(11) 0.007(12) -0.016(8) 0.016(8)
O30 0.073(9) 0.095(9) 0.058(9) -0.007(9) 0.035(8) 0.003(9)
O31 0.045(3) 0.029(3) 0.042(3) 0.009(3) 0.000(3) 0.008(3)
O32 0.043(4) 0.060(4) 0.052(4) 0.002(3) -0.016(3) -0.003(3)
O33 0.042(5) 0.112(7) 0.089(6) 0.026(6) -0.038(5) 0.002(5)
O34 0.075(8) 0.074(8) 0.046(7) 0.009(8) -0.006(8) 0.003(7)
O35 0.071(12) 0.141(17) 0.148(18) 0.029(16) 0.015(13) 0.022(13)
O36 0.13(2) 0.09(2) 0.09(2) 0.015(18) -0.02(2) -0.01(2)
O37 0.077(5) 0.124(6) 0.080(5) 0.006(5) 0.038(5) -0.012(5)
O38 0.043(8) 0.170(14) 0.040(8) -0.014(9) -0.035(7) 0.031(9)
O39 0.069(11) 0.161(15) 0.056(10) -0.012(11) 0.029(9) -0.021(11)
O40 0.122(9) 0.122(6) 0.122(6) 0.002(8) -0.004(6) 0.004(6)
O41 0.035(5) 0.035(5) 0.023(7) 0.000 0.000 0.000
O42 0.036(6) 0.017(5) 0.114(10) 0.031(6) 0.002(7) 0.014(5)
O43 0.065(3) 0.082(3) 0.065(3) 0.0096(16) 0.046(4) -0.0096(16)
O44 0.089(3) 0.028(3) 0.089(3) 0.019(2) -0.017(4) 0.019(2)
O45 0.046(4) 0.092(5) 0.103(6) 0.027(5) -0.038(5) 0.018(4)
C1 0.035(4) 0.037(5) 0.024(4) 0.005(3) -0.001(3) 0.004(4)
C2 0.032(4) 0.037(5) 0.025(4) 0.005(3) 0.007(3) 0.000(4)
C3 0.036(5) 0.055(6) 0.034(5) 0.002(4) 0.013(4) -0.008(4)
C4 0.034(4) 0.037(4) 0.023(4) 0.004(3) -0.007(3) -0.001(4)
C5 0.027(4) 0.035(4) 0.030(4) 0.005(3) -0.006(3) 0.003(3)
C6 0.043(5) 0.057(6) 0.037(5) 0.018(5) -0.002(4) 0.005(5)
C7 0.029(4) 0.028(4) 0.019(3) 0.002(3) -0.004(3) -0.005(3)
C8 0.021(4) 0.062(7) 0.074(8) 0.015(6) -0.002(4) 0.004(4)
C9 0.029(5) 0.066(7) 0.073(8) 0.012(6) 0.008(5) 0.007(5)
C10 0.032(5) 0.057(6) 0.069(7) 0.007(6) 0.014(5) 0.003(5)
C11 0.039(5) 0.040(5) 0.050(6) 0.014(4) 0.006(4) 0.018(4)
C12 0.046(6) 0.065(8) 0.080(9) 0.015(7) -0.005(6) 0.017(6)
C13 0.062(7) 0.034(5) 0.062(7) -0.002(5) 0.010(6) 0.012(5)
C14 0.034(5) 0.046(6) 0.044(5) 0.021(4) -0.004(4) -0.001(4)
C15 0.095(11) 0.087(10) 0.049(7) 0.028(7) 0.040(7) 0.021(8)
C16 0.027(4) 0.032(4) 0.022(4) 0.004(3) 0.003(3) 0.000(3)
C17 0.034(5) 0.087(9) 0.077(9) 0.017(7) -0.016(5) 0.014(6)
C18 0.037(5) 0.035(5) 0.051(6) 0.003(4) 0.004(4) 0.012(4)
C19 0.048(5) 0.037(5) 0.041(5) 0.010(4) 0.007(4) 0.008(4)
C20 0.098(10) 0.058(7) 0.034(5) 0.005(5) -0.011(6) 0.000(7)

loop_
_atom_type_symbol
_atom_type_description
_atom_type_scat_dispersion_real
_atom_type_scat_dispersion_imag
_atom_type_scat_source
C C 0.0033 0.0016 'International Tables Vol C Tables 4.2.6.8 and 6.1.1.4'
O O 0.0106 0.0060 'International Tables Vol C Tables 4.2.6.8 and 6.1.1.4'
K K 0.2009 0.2494 'International Tables Vol C Tables 4.2.6.8 and 6.1.1.4'
Cu Cu 0.3201 1.2651 'International Tables Vol C Tables 4.2.6.8 and 6.1.1.4'
Nd Nd -0.1943 3.0179 'International Tables Vol C Tables 4.2.6.8 and 6.1.1.4'
H H 0.0000 0.0000 'International Tables Vol C Tables 4.2.6.8 and 6.1.1.4'

loop_
_geom_angle_atom_site_label_1
_geom_angle_atom_site_label_2
_geom_angle_atom_site_label_3
_geom_angle
_geom_angle_site_symmetry_1
_geom_angle_site_symmetry_3
_geom_angle_publ_flag
O18 Nd1 O6 66.3(2) 16_655 16_655 ?
O18 Nd1 O3 128.1(2) 16_655 . ?
O6 Nd1 O3 137.3(2) 16_655 . ?
O18 Nd1 O8 137.5(2) 16_655 . ?
O6 Nd1 O8 127.95(19) 16_655 . ?
O3 Nd1 O8 72.32(17) . . ?
O18 Nd1 O4 124.1(2) 16_655 16_655 ?
O6 Nd1 O4 67.0(2) 16_655 16_655 ?
O3 Nd1 O4 106.95(19) . 16_655 ?
O8 Nd1 O4 62.71(18) . 16_655 ?
O18 Nd1 O23 70.0(2) 16_655 . ?
O6 Nd1 O23 71.0(2) 16_655 . ?
O3 Nd1 O23 148.4(2) . . ?
O8 Nd1 O23 77.9(2) . . ?
O4 Nd1 O23 67.1(2) 16_655 . ?
O18 Nd1 O2 67.30(19) 16_655 . ?
O6 Nd1 O2 124.1(2) 16_655 . ?
O3 Nd1 O2 62.52(18) . . ?
O8 Nd1 O2 107.22(18) . . ?
O4 Nd1 O2 168.18(18) 16_655 . ?
O23 Nd1 O2 118.5(2) . . ?
O18 Nd1 O31 71.0(2) 16_655 16_655 ?
O6 Nd1 O31 69.9(2) 16_655 16_655 ?
O3 Nd1 O31 78.06(19) . 16_655 ?
O8 Nd1 O31 148.43(19) . 16_655 ?
O4 Nd1 O31 117.9(2) 16_655 16_655 ?
O23 Nd1 O31 133.0(2) . 16_655 ?
O2 Nd1 O31 66.9(2) . 16_655 ?
O18 Nd1 O5 122.5(2) 16_655 16_655 ?
O6 Nd1 O5 68.1(2) 16_655 16_655 ?
O3 Nd1 O5 72.23(18) . 16_655 ?
O8 Nd1 O5 98.23(18) . 16_655 ?
O4 Nd1 O5 61.80(19) 16_655 16_655 ?
O23 Nd1 O5 123.4(2) . 16_655 ?
O2 Nd1 O5 116.42(19) . 16_655 ?
O31 Nd1 O5 61.8(2) 16_655 16_655 ?
O18 Nd1 O7 67.9(2) 16_655 . ?
O6 Nd1 O7 123.0(2) 16_655 . ?
O3 Nd1 O7 97.74(18) . . ?
O8 Nd1 O7 72.93(18) . . ?
O4 Nd1 O7 117.91(19) 16_655 . ?
O23 Nd1 O7 62.8(2) . . ?
O2 Nd1 O7 61.22(19) . . ?
O31 Nd1 O7 122.6(2) 16_655 . ?
O5 Nd1 O7 168.54(18) 16_655 . ?
O18 Nd1 Cu6 88.06(15) 16_655 16_655 ?
O6 Nd1 Cu6 35.80(16) 16_655 16_655 ?
O3 Nd1 Cu6 101.52(13) . 16_655 ?
O8 Nd1 Cu6 127.73(13) . 16_655 ?
O4 Nd1 Cu6 70.66(14) 16_655 16_655 ?
O23 Nd1 Cu6 105.03(16) . 16_655 ?
O2 Nd1 Cu6 115.37(14) . 16_655 ?
O31 Nd1 Cu6 48.51(15) 16_655 16_655 ?
O5 Nd1 Cu6 35.96(13) 16_655 16_655 ?
O7 Nd1 Cu6 155.36(13) . 16_655 ?
O18 Nd1 Cu3 36.08(16) 16_655 . ?
O6 Nd1 Cu3 88.86(16) 16_655 . ?
O3 Nd1 Cu3 127.10(13) . . ?
O8 Nd1 Cu3 101.44(13) . . ?
O4 Nd1 Cu3 116.32(14) 16_655 . ?
O23 Nd1 Cu3 49.26(16) . . ?
O2 Nd1 Cu3 70.42(14) . . ?
O31 Nd1 Cu3 105.02(15) 16_655 . ?
O5 Nd1 Cu3 155.99(13) 16_655 . ?
O7 Nd1 Cu3 35.45(13) . . ?
Cu6 Nd1 Cu3 120.06(3) 16_655 . ?
O24 Cu1 O24 89.840(19) 2_665 15_565 ?
O24 Cu1 O24 89.840(19) 2_665 16_655 ?
O24 Cu1 O24 173.9(3) 15_565 16_655 ?
O24 Cu1 O24 173.9(3) 2_665 . ?
O24 Cu1 O24 89.84(2) 15_565 . ?
O24 Cu1 O24 89.836(19) 16_655 . ?
O24 Cu1 O25 93.03(17) 2_665 . ?
O24 Cu1 O25 93.03(17) 15_565 . ?
O24 Cu1 O25 93.03(17) 16_655 . ?
O24 Cu1 O25 93.03(17) . . ?
O24 Cu1 K1 86.97(17) 2_665 . ?
O24 Cu1 K1 86.97(17) 15_565 . ?
O24 Cu1 K1 86.97(17) 16_655 . ?
O24 Cu1 K1 86.97(17) . . ?
O25 Cu1 K1 180.0 . . ?
O14 Cu2 O14 89.992(5) 2_665 16_655 ?
O14 Cu2 O14 89.992(6) 2_665 15_565 ?
O14 Cu2 O14 178.6(3) 16_655 15_565 ?
O14 Cu2 O14 178.6(3) 2_665 . ?
O14 Cu2 O14 89.989(6) 16_655 . ?
O14 Cu2 O14 89.994(6) 15_565 . ?
O14 Cu2 O41 90.69(17) 2_665 . ?
O14 Cu2 O41 90.69(17) 16_655 . ?
O14 Cu2 O41 90.69(17) 15_565 . ?
O14 Cu2 O41 90.69(17) . . ?
O14 Cu2 K1 89.31(17) 2_665 . ?
O14 Cu2 K1 89.31(17) 16_655 . ?
O14 Cu2 K1 89.31(17) 15_565 . ?
O14 Cu2 K1 89.31(17) . . ?
O41 Cu2 K1 180.0 . . ?
O15 Cu3 O19 94.7(3) . 16_655 ?
O15 Cu3 O7 85.9(3) . . ?
O19 Cu3 O7 163.4(3) 16_655 . ?
O15 Cu3 O18 174.9(3) . 16_655 ?
O19 Cu3 O18 85.3(3) 16_655 16_655 ?
O7 Cu3 O18 92.6(2) . 16_655 ?
O15 Cu3 O9 106.5(3) . . ?
O19 Cu3 O9 105.4(4) 16_655 . ?
O7 Cu3 O9 90.2(3) . . ?
O18 Cu3 O9 78.3(3) 16_655 . ?
O15 Cu3 Cu5 144.0(2) . . ?
O19 Cu3 Cu5 101.0(3) 16_655 . ?
O7 Cu3 Cu5 87.78(18) . . ?
O18 Cu3 Cu5 40.59(18) 16_655 . ?
O9 Cu3 Cu5 38.1(2) . . ?
O15 Cu3 Nd1 130.4(2) . . ?
O19 Cu3 Nd1 117.8(2) 16_655 . ?
O7 Cu3 Nd1 52.31(18) . . ?
O18 Cu3 Nd1 46.01(17) 16_655 . ?
O9 Cu3 Nd1 99.8(2) . . ?
Cu5 Cu3 Nd1 68.51(3) . . ?
O2 Cu4 O4 158.4(3) . . ?
O2 Cu4 O5 88.2(3) . . ?
O4 Cu4 O5 88.3(3) . . ?
O2 Cu4 O7 88.7(2) . . ?
O4 Cu4 O7 88.0(3) . . ?
O5 Cu4 O7 161.6(3) . . ?
O2 Cu4 Nd1 44.77(17) . . ?
O4 Cu4 Nd1 121.56(18) . . ?
O5 Cu4 Nd1 120.53(18) . . ?
O7 Cu4 Nd1 48.31(18) . . ?
O2 Cu4 Nd1 122.77(18) . 15_565 ?
O4 Cu4 Nd1 43.99(17) . 15_565 ?
O5 Cu4 Nd1 47.85(19) . 15_565 ?
O7 Cu4 Nd1 121.12(18) . 15_565 ?
Nd1 Cu4 Nd1 121.79(3) . 15_565 ?
O9 Cu5 O32 170.5(4) . . ?
O9 Cu5 O26 85.4(4) . . ?
O32 Cu5 O26 90.5(4) . . ?
O9 Cu5 O18 85.9(3) . 16_655 ?
O32 Cu5 O18 96.7(3) . 16_655 ?
O26 Cu5 O18 167.6(3) . 16_655 ?
O9 Cu5 O2 92.2(3) . . ?
O32 Cu5 O2 97.2(3) . . ?
O26 Cu5 O2 106.6(3) . . ?
O18 Cu5 O2 82.5(2) 16_655 . ?
O9 Cu5 Cu3 45.5(2) . . ?
O32 Cu5 Cu3 137.4(2) . . ?
O26 Cu5 Cu3 130.9(3) . . ?
O18 Cu5 Cu3 40.75(19) 16_655 . ?
O2 Cu5 Cu3 81.65(16) . . ?
O9 Cu5 K7 133.5(3) . . ?
O32 Cu5 K7 44.5(3) . . ?
O26 Cu5 K7 48.7(3) . . ?
O18 Cu5 K7 140.6(3) 16_655 . ?
O2 Cu5 K7 94.5(2) . . ?
Cu3 Cu5 K7 175.8(2) . . ?
O17 Cu6 O1 95.1(4) . . ?
O17 Cu6 O5 164.6(3) . . ?
O1 Cu6 O5 85.8(3) . . ?
O17 Cu6 O6 84.9(3) . . ?
O1 Cu6 O6 174.4(3) . . ?
O5 Cu6 O6 92.7(3) . . ?
O17 Cu6 O10 110.0(3) . . ?
O1 Cu6 O10 105.6(3) . . ?
O5 Cu6 O10 84.4(3) . . ?
O6 Cu6 O10 79.6(3) . . ?
O17 Cu6 O31 92.8(3) . . ?
O1 Cu6 O31 96.3(3) . . ?
O5 Cu6 O31 71.8(2) . . ?
O6 Cu6 O31 78.1(3) . . ?
O10 Cu6 O31 146.3(3) . . ?
O17 Cu6 Cu7 100.4(3) . . ?
O1 Cu6 Cu7 144.2(3) . . ?
O5 Cu6 Cu7 87.41(18) . . ?
O6 Cu6 Cu7 40.92(19) . . ?
O10 Cu6 Cu7 38.7(2) . . ?
O31 Cu6 Cu7 114.78(16) . . ?
O17 Cu6 Nd1 118.4(3) . 15_565 ?
O1 Cu6 Nd1 129.8(2) . 15_565 ?
O5 Cu6 Nd1 52.18(19) . 15_565 ?
O6 Cu6 Nd1 46.33(18) . 15_565 ?
O10 Cu6 Nd1 97.1(2) . 15_565 ?
O31 Cu6 Nd1 49.51(15) . 15_565 ?
Cu7 Cu6 Nd1 68.64(3) . 15_565 ?
O17 Cu6 K6 56.2(4) . . ?
O1 Cu6 K6 46.2(4) . . ?
O5 Cu6 K6 130.1(4) . . ?
O6 Cu6 K6 136.4(4) . . ?
O10 Cu6 K6 94.8(4) . . ?
O31 Cu6 K6 118.6(4) . . ?
Cu7 Cu6 K6 121.6(3) . . ?
Nd1 Cu6 K6 168.1(3) 15_565 . ?
O10 Cu7 O12 85.2(4) . . ?
O10 Cu7 O22 176.2(3) . 15_565 ?
O12 Cu7 O22 91.5(4) . 15_565 ?
O10 Cu7 O6 87.0(3) . . ?
O12 Cu7 O6 165.2(3) . . ?
O22 Cu7 O6 95.8(3) 15_565 . ?
O10 Cu7 O4 87.6(3) . . ?
O12 Cu7 O4 109.8(3) . . ?
O22 Cu7 O4 95.4(3) 15_565 . ?
O6 Cu7 O4 82.4(2) . . ?
O10 Cu7 Cu6 46.5(2) . . ?
O12 Cu7 Cu6 130.6(3) . . ?
O22 Cu7 Cu6 136.2(2) 15_565 . ?
O6 Cu7 Cu6 40.5(2) . . ?
O4 Cu7 Cu6 82.21(16) . . ?
O10 Cu7 K3 129.6(2) . . ?
O12 Cu7 K3 44.5(3) . . ?
O22 Cu7 K3 47.3(2) 15_565 . ?
O6 Cu7 K3 142.6(2) . . ?
O4 Cu7 K3 103.83(19) . . ?
Cu6 Cu7 K3 173.15(10) . . ?
O8 K1 O8 74.21(12) 2_665 15_565 ?
O8 K1 O8 74.21(12) 2_665 16_655 ?
O8 K1 O8 117.1(2) 15_565 16_655 ?
O8 K1 O8 117.1(2) 2_665 . ?
O8 K1 O8 74.21(12) 15_565 . ?
O8 K1 O8 74.21(12) 16_655 . ?
O8 K1 O3 115.23(17) 2_665 16_655 ?
O8 K1 O3 169.76(17) 15_565 16_655 ?
O8 K1 O3 64.31(16) 16_655 16_655 ?
O8 K1 O3 97.14(17) . 16_655 ?
O8 K1 O3 64.31(16) 2_665 2_665 ?
O8 K1 O3 115.23(17) 15_565 2_665 ?
O8 K1 O3 97.14(17) 16_655 2_665 ?
O8 K1 O3 169.76(17) . 2_665 ?
O3 K1 O3 73.83(12) 16_655 2_665 ?
O8 K1 O3 97.14(17) 2_665 15_565 ?
O8 K1 O3 64.31(16) 15_565 15_565 ?
O8 K1 O3 169.76(17) 16_655 15_565 ?
O8 K1 O3 115.23(17) . 15_565 ?
O3 K1 O3 116.3(2) 16_655 15_565 ?
O3 K1 O3 73.83(12) 2_665 15_565 ?
O8 K1 O3 169.76(17) 2_665 . ?
O8 K1 O3 97.14(17) 15_565 . ?
O8 K1 O3 115.23(17) 16_655 . ?
O8 K1 O3 64.31(16) . . ?
O3 K1 O3 73.83(12) 16_655 . ?
O3 K1 O3 116.3(2) 2_665 . ?
O3 K1 O3 73.82(12) 15_565 . ?
O8 K1 Cu2 121.44(12) 2_665 . ?
O8 K1 Cu2 121.44(12) 15_565 . ?
O8 K1 Cu2 121.44(12) 16_655 . ?
O8 K1 Cu2 121.44(12) . . ?
O3 K1 Cu2 58.14(12) 16_655 . ?
O3 K1 Cu2 58.15(12) 2_665 . ?
O3 K1 Cu2 58.14(12) 15_565 . ?
O3 K1 Cu2 58.14(12) . . ?
O8 K1 Cu1 58.56(12) 2_665 . ?
O8 K1 Cu1 58.56(12) 15_565 . ?
O8 K1 Cu1 58.56(12) 16_655 . ?
O8 K1 Cu1 58.56(13) . . ?
O3 K1 Cu1 121.86(12) 16_655 . ?
O3 K1 Cu1 121.86(12) 2_665 . ?
O3 K1 Cu1 121.86(12) 15_565 . ?
O3 K1 Cu1 121.86(12) . . ?
Cu2 K1 Cu1 180.0 . . ?
O8 K1 Nd1 148.39(15) 2_665 . ?
O8 K1 Nd1 85.31(12) 15_565 . ?
O8 K1 Nd1 94.99(12) 16_655 . ?
O8 K1 Nd1 32.18(11) . . ?
O3 K1 Nd1 84.46(12) 16_655 . ?
O3 K1 Nd1 147.30(15) 2_665 . ?
O3 K1 Nd1 95.23(12) 15_565 . ?
O3 K1 Nd1 32.13(11) . . ?
Cu2 K1 Nd1 89.71(4) . . ?
Cu1 K1 Nd1 90.29(4) . . ?
O8 K1 Nd1 32.18(11) 2_665 2_665 ?
O8 K1 Nd1 95.00(12) 15_565 2_665 ?
O8 K1 Nd1 85.31(12) 16_655 2_665 ?
O8 K1 Nd1 148.39(15) . 2_665 ?
O3 K1 Nd1 95.23(12) 16_655 2_665 ?
O3 K1 Nd1 32.13(11) 2_665 2_665 ?
O3 K1 Nd1 84.46(12) 15_565 2_665 ?
O3 K1 Nd1 147.29(15) . 2_665 ?
Cu2 K1 Nd1 89.71(4) . 2_665 ?
Cu1 K1 Nd1 90.29(4) . 2_665 ?
Nd1 K1 Nd1 179.42(8) . 2_665 ?
O36 K2 O21 92.2(10) . 48_656 ?
O36 K2 O21 98.8(10) . . ?
O21 K2 O21 167.1(7) 48_656 . ?
O36 K2 O20 153.7(11) . . ?
O21 K2 O20 94.0(3) 48_656 . ?
O21 K2 O20 79.2(3) . . ?
O36 K2 O20 88.4(11) . 48_656 ?
O21 K2 O20 79.2(3) 48_656 48_656 ?
O21 K2 O20 94.0(3) . 48_656 ?
O20 K2 O20 117.9(6) . 48_656 ?
O37 K3 O12 69.5(3) . . ?
O37 K3 O22 129.3(3) . 15_565 ?
O12 K3 O22 60.0(2) . 15_565 ?
O37 K3 O16 80.9(4) . . ?
O12 K3 O16 71.8(3) . . ?
O22 K3 O16 88.6(2) 15_565 . ?
O37 K3 O30 75.7(8) . . ?
O12 K3 O30 128.0(8) . . ?
O22 K3 O30 141.9(7) 15_565 . ?
O16 K3 O30 65.3(7) . . ?
O37 K3 Cu7 99.3(3) . . ?
O12 K3 Cu7 29.73(17) . . ?
O22 K3 Cu7 30.51(16) 15_565 . ?
O16 K3 Cu7 76.27(18) . . ?
O30 K3 Cu7 141.6(7) . . ?
O37 K3 K4 42.1(3) . . ?
O12 K3 K4 82.8(3) . . ?
O22 K3 K4 129.6(2) 15_565 . ?
O16 K3 K4 45.49(17) . . ?
O30 K3 K4 46.2(8) . . ?
Cu7 K3 K4 105.33(15) . . ?
O37 K4 O16 114.2(3) . 22_565 ?
O37 K4 O16 83.5(3) . . ?
O16 K4 O16 147.5(5) 22_565 . ?
O37 K4 O30 162.0(10) . 22_565 ?
O16 K4 O30 70.8(7) 22_565 22_565 ?
O16 K4 O30 84.7(8) . 22_565 ?
O37 K4 O30 81.1(10) . . ?
O16 K4 O30 84.7(8) 22_565 . ?
O16 K4 O30 70.8(7) . . ?
O30 K4 O30 82.2(18) 22_565 . ?
O37 K4 O15 72.6(3) . 22_565 ?
O16 K4 O15 45.4(2) 22_565 22_565 ?
O16 K4 O15 154.3(3) . 22_565 ?
O30 K4 O15 115.9(7) 22_565 22_565 ?
O30 K4 O15 95.7(7) . 22_565 ?
O37 K4 O15 85.5(3) . . ?
O16 K4 O15 154.3(3) 22_565 . ?
O16 K4 O15 45.4(2) . . ?
O30 K4 O15 95.7(7) 22_565 . ?
O30 K4 O15 115.9(7) . . ?
O15 K4 O15 138.3(5) 22_565 . ?
O37 K4 C3 92.9(3) . 22_565 ?
O16 K4 C3 22.5(3) 22_565 22_565 ?
O16 K4 C3 158.8(4) . 22_565 ?
O30 K4 C3 93.3(7) 22_565 22_565 ?
O30 K4 C3 88.0(7) . 22_565 ?
O15 K4 C3 23.1(2) 22_565 22_565 ?
O15 K4 C3 155.4(4) . 22_565 ?
O37 K4 C3 86.2(3) . . ?
O16 K4 C3 158.8(4) 22_565 . ?
O16 K4 C3 22.5(3) . . ?
O30 K4 C3 88.0(7) 22_565 . ?
O30 K4 C3 93.3(7) . . ?
O15 K4 C3 155.4(4) 22_565 . ?
O15 K4 C3 23.1(2) . . ?
C3 K4 C3 178.3(5) 22_565 . ?
O37 K4 K3 144.1(3) . 22_565 ?
O16 K4 K3 48.1(2) 22_565 22_565 ?
O16 K4 K3 129.0(2) . 22_565 ?
O30 K4 K3 52.5(8) 22_565 22_565 ?
O30 K4 K3 120.4(9) . 22_565 ?
O15 K4 K3 76.65(17) 22_565 22_565 ?
O15 K4 K3 106.22(18) . 22_565 ?
C3 K4 K3 62.4(2) 22_565 22_565 ?
C3 K4 K3 117.8(2) . 22_565 ?
O37 K4 K3 42.4(3) . . ?
O16 K4 K3 129.0(2) 22_565 . ?
O16 K4 K3 48.1(2) . . ?
O30 K4 K3 120.4(9) 22_565 . ?
O30 K4 K3 52.5(8) . . ?
O15 K4 K3 106.22(18) 22_565 . ?
O15 K4 K3 76.65(17) . . ?
C3 K4 K3 117.8(2) 22_565 . ?
C3 K4 K3 62.4(2) . . ?
K3 K4 K3 172.2(3) 22_565 . ?
O34 K5 O34 137.9(12) 15_565 13_557 ?
O34 K5 O13 134.1(6) 15_565 4_567 ?
O34 K5 O13 79.8(6) 13_557 4_567 ?
O34 K5 O13 79.8(6) 15_565 . ?
O34 K5 O13 134.1(6) 13_557 . ?
O13 K5 O13 87.7(4) 4_567 . ?
O34 K5 O34 129.4(10) 15_565 . ?
O34 K5 O34 10.3(7) 13_557 . ?
O13 K5 O34 83.7(4) 4_567 . ?
O13 K5 O34 144.2(4) . . ?
O34 K5 O34 10.3(7) 15_565 4_567 ?
O34 K5 O34 129.4(10) 13_557 4_567 ?
O13 K5 O34 144.2(4) 4_567 4_567 ?
O13 K5 O34 83.7(4) . 4_567 ?
O34 K5 O34 121.8(8) . 4_567 ?
O34 K5 O14 73.1(6) 15_565 4_567 ?
O34 K5 O14 88.7(6) 13_557 4_567 ?
O13 K5 O14 85.8(2) 4_567 4_567 ?
O13 K5 O14 134.5(2) . 4_567 ?
O34 K5 O14 79.5(4) . 4_567 ?
O34 K5 O14 76.1(4) 4_567 4_567 ?
O34 K5 O14 88.7(6) 15_565 . ?
O34 K5 O14 73.1(6) 13_557 . ?
O13 K5 O14 134.5(2) 4_567 . ?
O13 K5 O14 85.8(2) . . ?
O34 K5 O14 76.1(4) . . ?
O34 K5 O14 79.5(4) 4_567 . ?
O14 K5 O14 128.5(4) 4_567 . ?
O34 K5 O41 68.9(6) 15_565 . ?
O34 K5 O41 68.9(6) 13_557 . ?
O13 K5 O41 136.2(2) 4_567 . ?
O13 K5 O41 136.2(2) . . ?
O34 K5 O41 60.9(4) . . ?
O34 K5 O41 60.9(4) 4_567 . ?
O14 K5 O41 64.2(2) 4_567 . ?
O14 K5 O41 64.2(2) . . ?
O34 K5 K7 99.9(7) 15_565 4_567 ?
O34 K5 K7 121.6(7) 13_557 4_567 ?
O13 K5 K7 45.9(3) 4_567 4_567 ?
O13 K5 K7 45.7(3) . 4_567 ?
O34 K5 K7 128.0(5) . 4_567 ?
O34 K5 K7 109.0(5) 4_567 4_567 ?
O14 K5 K7 104.0(3) 4_567 4_567 ?
O14 K5 K7 126.8(3) . 4_567 ?
O41 K5 K7 165.3(2) . 4_567 ?
O34 K5 K7 121.6(7) 15_565 . ?
O34 K5 K7 99.9(7) 13_557 . ?
O13 K5 K7 45.7(3) 4_567 . ?
O13 K5 K7 45.9(3) . . ?
O34 K5 K7 109.0(5) . . ?
O34 K5 K7 128.0(5) 4_567 . ?
O14 K5 K7 126.8(3) 4_567 . ?
O14 K5 K7 104.0(3) . . ?
O41 K5 K7 165.3(2) . . ?
K7 K5 K7 29.4(4) 4_567 . ?
O34 K5 K5 24.2(6) 15_565 14_667 ?
O34 K5 K5 113.8(6) 13_557 14_667 ?
O13 K5 K5 149.98(16) 4_567 14_667 ?
O13 K5 K5 98.9(2) . 14_667 ?
O34 K5 K5 105.9(4) . 14_667 ?
O34 K5 K5 16.1(4) 4_567 14_667 ?
O14 K5 K5 68.67(17) 4_567 14_667 ?
O14 K5 K5 75.46(16) . 14_667 ?
O41 K5 K5 45.0 . 14_667 ?
K7 K5 K5 124.0(2) 4_567 14_667 ?
K7 K5 K5 143.9(2) . 14_667 ?
O35 K6 O1 113.3(10) . . ?
O35 K6 O27 99.9(9) . 42_645 ?
O1 K6 O27 137.7(8) . 42_645 ?
O35 K6 O27 159.0(12) . . ?
O1 K6 O27 75.7(5) . . ?
O27 K6 O27 64.9(5) 42_645 . ?
O35 K6 O17 99.2(11) . . ?
O1 K6 O17 59.6(4) . . ?
O27 K6 O17 141.0(9) 42_645 . ?
O27 K6 O17 101.6(6) . . ?
O35 K6 C17 81.9(8) . 42_645 ?
O1 K6 C17 150.2(8) . 42_645 ?
O27 K6 C17 18.1(3) 42_645 42_645 ?
O27 K6 C17 82.4(6) . 42_645 ?
O17 K6 C17 146.3(8) . 42_645 ?
O35 K6 Cu6 119.7(10) . . ?
O1 K6 Cu6 31.3(3) . . ?
O27 K6 Cu6 139.6(7) 42_645 . ?
O27 K6 Cu6 78.2(4) . . ?
O17 K6 Cu6 32.1(2) . . ?
C17 K6 Cu6 157.3(7) 42_645 . ?
O35 K6 O29 121.0(11) . . ?
O1 K6 O29 110.6(6) . . ?
O27 K6 O29 69.3(7) 42_645 . ?
O27 K6 O29 69.0(7) . . ?
O17 K6 O29 71.7(7) . . ?
C17 K6 O29 79.0(6) 42_645 . ?
Cu6 K6 O29 83.1(5) . . ?
O35 K6 K6 134.4(9) . 42_645 ?
O1 K6 K6 109.6(7) . 42_645 ?
O27 K6 K6 34.9(4) 42_645 42_645 ?
O27 K6 K6 34.3(4) . 42_645 ?
O17 K6 K6 115.3(5) . 42_645 ?
C17 K6 K6 52.9(4) 42_645 42_645 ?
Cu6 K6 K6 104.8(5) . 42_645 ?
O29 K6 K6 52.3(7) . 42_645 ?
O35 K6 K7 88.1(11) . 4_567 ?
O1 K6 K7 64.4(5) . 4_567 ?
O27 K6 K7 92.6(6) 42_645 4_567 ?
O27 K6 K7 78.8(5) . 4_567 ?
O17 K6 K7 121.7(5) . 4_567 ?
C17 K6 K7 92.0(5) 42_645 4_567 ?
Cu6 K6 K7 95.7(4) . 4_567 ?
O29 K6 K7 147.3(8) . 4_567 ?
K6 K6 K7 97.3(3) 42_645 4_567 ?
K7 K7 O38 127.2(6) 4_567 . ?
K7 K7 O13 69.5(6) 4_567 4_567 ?
O38 K7 O13 131.1(9) . 4_567 ?
K7 K7 O13 69.0(7) 4_567 . ?
O38 K7 O13 139.7(8) . . ?
O13 K7 O13 88.2(5) 4_567 . ?
K7 K7 O32 165.8(9) 4_567 . ?
O38 K7 O32 62.9(5) . . ?
O13 K7 O32 112.6(5) 4_567 . ?
O13 K7 O32 96.9(4) . . ?
K7 K7 O26 117.5(10) 4_567 . ?
O38 K7 O26 65.7(6) . . ?
O13 K7 O26 155.4(5) 4_567 . ?
O13 K7 O26 74.2(4) . . ?
O32 K7 O26 54.6(3) . . ?
K7 K7 C20 140.1(7) 4_567 16_655 ?
O38 K7 C20 82.7(8) . 16_655 ?
O13 K7 C20 70.7(4) 4_567 16_655 ?
O13 K7 C20 106.9(5) . 16_655 ?
O32 K7 C20 43.4(3) . 16_655 ?
O26 K7 C20 97.8(4) . 16_655 ?
K7 K7 C19 153.8(3) 4_567 16_655 ?
O38 K7 C19 78.7(6) . 16_655 ?
O13 K7 C19 91.4(5) 4_567 16_655 ?
O13 K7 C19 93.6(4) . 16_655 ?
O32 K7 C19 21.4(3) . 16_655 ?
O26 K7 C19 73.2(4) . 16_655 ?
C20 K7 C19 25.4(3) 16_655 16_655 ?
K7 K7 K5 75.3(2) 4_567 . ?
O38 K7 K5 157.0(8) . . ?
O13 K7 K5 46.0(3) 4_567 . ?
O13 K7 K5 46.0(3) . . ?
O32 K7 K5 96.0(4) . . ?
O26 K7 K5 110.8(4) . . ?
C20 K7 K5 75.2(3) 16_655 . ?
C19 K7 K5 78.6(3) 16_655 . ?
K7 K7 Cu5 141.7(10) 4_567 . ?
O38 K7 Cu5 67.0(5) . . ?
O13 K7 Cu5 132.5(5) 4_567 . ?
O13 K7 Cu5 79.7(3) . . ?
O32 K7 Cu5 27.3(2) . . ?
O26 K7 Cu5 28.64(19) . . ?
C20 K7 Cu5 69.4(3) 16_655 . ?
C19 K7 Cu5 44.6(2) 16_655 . ?
K5 K7 Cu5 98.7(3) . . ?
K7 K7 K6 94.3(8) 4_567 4_567 ?
O38 K7 K6 72.0(7) . 4_567 ?
O13 K7 K6 60.2(4) 4_567 4_567 ?
O13 K7 K6 148.2(5) . 4_567 ?
O32 K7 K6 98.8(5) . 4_567 ?
O26 K7 K6 136.9(5) . 4_567 ?
C20 K7 K6 68.2(4) 16_655 4_567 ?
C19 K7 K6 91.1(4) 16_655 4_567 ?
K5 K7 K6 104.7(3) . 4_567 ?
Cu5 K7 K6 123.5(4) . 4_567 ?
C6 O1 Cu6 114.8(6) . . ?
C6 O1 K6 142.5(8) . . ?
Cu6 O1 K6 102.5(6) . . ?
C4 O2 Cu4 111.8(5) . . ?
C4 O2 Cu5 119.4(5) . . ?
Cu4 O2 Cu5 104.7(3) . . ?
C4 O2 Nd1 116.7(5) . . ?
Cu4 O2 Nd1 104.0(2) . . ?
Cu5 O2 Nd1 98.4(2) . . ?
C7 O3 Nd1 119.9(5) . . ?
C7 O3 K1 121.0(5) . . ?
Nd1 O3 K1 111.6(2) . . ?
C1 O4 Cu4 112.4(5) . . ?
C1 O4 Cu7 118.4(5) . . ?
Cu4 O4 Cu7 101.9(3) . . ?
C1 O4 Nd1 117.5(5) . 15_565 ?
Cu4 O4 Nd1 104.6(2) . 15_565 ?
Cu7 O4 Nd1 99.8(2) . 15_565 ?
C5 O5 Cu4 111.1(5) . . ?
C5 O5 Cu6 108.6(5) . . ?
Cu4 O5 Cu6 111.3(3) . . ?
C5 O5 Nd1 132.4(5) . 15_565 ?
Cu4 O5 Nd1 99.6(2) . 15_565 ?
Cu6 O5 Nd1 91.9(2) . 15_565 ?
C11 O6 Cu6 111.1(6) . . ?
C11 O6 Cu7 114.2(6) . . ?
Cu6 O6 Cu7 98.6(3) . . ?
C11 O6 Nd1 123.3(6) . 15_565 ?
Cu6 O6 Nd1 97.9(2) . 15_565 ?
Cu7 O6 Nd1 107.8(3) . 15_565 ?
C2 O7 Cu4 110.5(5) . . ?
C2 O7 Cu3 108.7(5) . . ?
Cu4 O7 Cu3 113.7(3) . . ?
C2 O7 Nd1 131.5(5) . . ?
Cu4 O7 Nd1 99.1(2) . . ?
Cu3 O7 Nd1 92.2(2) . . ?
C16 O8 Nd1 119.5(5) . . ?
C16 O8 K1 119.3(5) . . ?
Nd1 O8 K1 111.7(2) . . ?
C8 O9 Cu5 114.2(8) . . ?
C8 O9 Cu3 147.3(8) . . ?
Cu5 O9 Cu3 96.4(3) . . ?
C9 O10 Cu7 112.3(8) . . ?
C9 O10 Cu6 140.1(7) . . ?
Cu7 O10 Cu6 94.8(3) . . ?
C10 O12 Cu7 113.4(8) . . ?
C10 O12 K3 140.4(7) . . ?
Cu7 O12 K3 105.7(4) . . ?
C6 O13 K7 144.8(9) . 4_567 ?
C6 O13 K7 126.3(9) . . ?
K7 O13 K7 41.5(6) 4_567 . ?
C6 O13 K5 126.8(8) . . ?
K7 O13 K5 88.3(4) 4_567 . ?
K7 O13 K5 88.1(4) . . ?
C7 O14 Cu2 121.1(5) . . ?
C7 O14 K5 124.6(5) . . ?
Cu2 O14 K5 114.3(3) . . ?
C3 O15 Cu3 114.8(6) . . ?
C3 O15 K4 92.5(6) . . ?
Cu3 O15 K4 148.2(3) . . ?
C3 O16 K4 96.1(6) . . ?
C3 O16 K3 122.5(8) . . ?
K4 O16 K3 86.4(2) . . ?
C12 O17 Cu6 114.5(7) . . ?
C12 O17 K6 152.0(8) . . ?
Cu6 O17 K6 91.7(5) . . ?
C18 O18 Cu5 114.6(6) . 15_565 ?
C18 O18 Cu3 110.4(6) . 15_565 ?
Cu5 O18 Cu3 98.7(3) 15_565 15_565 ?
C18 O18 Nd1 122.9(5) . 15_565 ?
Cu5 O18 Nd1 108.4(3) 15_565 15_565 ?
Cu3 O18 Nd1 97.9(2) 15_565 15_565 ?
C13 O19 Cu3 114.5(6) . 15_565 ?
C12 O20 K2 134.5(10) . . ?
C13 O21 K2 136.8(10) . . ?
C14 O22 Cu7 123.4(6) . 16_655 ?
C14 O22 K3 118.9(7) . 16_655 ?
Cu7 O22 K3 102.2(3) 16_655 16_655 ?
C14 O23 Nd1 142.0(7) . . ?
C16 O24 Cu1 124.7(5) . . ?
C17 O26 Cu5 113.0(8) . . ?
C17 O26 K7 144.0(8) . . ?
Cu5 O26 K7 102.7(4) . . ?
C17 O27 K6 117.8(10) . 42_645 ?
C17 O27 K6 130.8(10) . . ?
K6 O27 K6 110.8(6) 42_645 . ?
K4 O30 K3 81.3(10) . . ?
C19 O31 Cu6 118.3(7) . . ?
C19 O31 Nd1 144.1(7) . 15_565 ?
Cu6 O31 Nd1 81.99(19) . 15_565 ?
C19 O32 Cu5 123.4(6) 16_655 . ?
C19 O32 K7 104.7(7) 16_655 . ?
Cu5 O32 K7 108.2(5) . . ?
O34 O34 K5 149.9(17) 13_557 13_557 ?
O34 O34 K5 19.9(11) 13_557 . ?
K5 O34 K5 139.7(10) 13_557 . ?
K4 O37 K3 95.5(4) . . ?
Cu2 O41 K5 90.000(1) . 14_667 ?
Cu2 O41 K5 90.000(1) . 2_665 ?
K5 O41 K5 90.000(2) 14_667 2_665 ?
Cu2 O41 K5 90.000(1) . 13_557 ?
K5 O41 K5 180.0 14_667 13_557 ?
K5 O41 K5 90.000(1) 2_665 13_557 ?
Cu2 O41 K5 90.000(1) . . ?
K5 O41 K5 90.000(1) 14_667 . ?
K5 O41 K5 180.0 2_665 . ?
K5 O41 K5 90.000(2) 13_557 . ?
O4 C1 C16 111.3(7) . 15_565 ?
O4 C1 C2 110.2(7) . . ?
C16 C1 C2 110.8(7) 15_565 . ?
O4 C1 H1 108.1 . . ?
C16 C1 H1 108.1 15_565 . ?
C2 C1 H1 108.1 . . ?
O7 C2 C3 110.3(7) . . ?
O7 C2 C1 112.2(6) . . ?
C3 C2 C1 111.7(8) . . ?
O7 C2 H2 107.5 . . ?
C3 C2 H2 107.5 . . ?
C1 C2 H2 107.5 . . ?
O16 C3 O15 124.8(8) . . ?
O16 C3 C2 117.9(9) . . ?
O15 C3 C2 117.1(9) . . ?
O16 C3 K4 61.3(5) . . ?
O15 C3 K4 64.4(5) . . ?
C2 C3 K4 165.3(7) . . ?
O2 C4 C7 111.3(6) . . ?
O2 C4 C5 112.2(7) . . ?
C7 C4 C5 108.5(7) . . ?
O2 C4 H4 108.2 . . ?
C7 C4 H4 108.2 . . ?
C5 C4 H4 108.2 . . ?
O5 C5 C6 112.2(7) . . ?
O5 C5 C4 110.7(7) . . ?
C6 C5 C4 111.1(7) . . ?
O5 C5 H5 107.5 . . ?
C6 C5 H5 107.5 . . ?
C4 C5 H5 107.5 . . ?
O13 C6 O1 124.6(10) . . ?
O13 C6 C5 119.3(10) . . ?
O1 C6 C5 116.1(9) . . ?
O3 C7 O14 127.7(8) . . ?
O3 C7 C4 119.0(7) . . ?
O14 C7 C4 113.2(7) . . ?
O9 C8 C9 112.5(9) . . ?
O9 C8 C17 109.2(10) . . ?
C9 C8 C17 108.5(11) . . ?
O10 C9 C8 113.0(9) . . ?
O10 C9 C10 107.8(10) . . ?
C8 C9 C10 110.3(10) . . ?
O10 C9 H9 108.5 . . ?
C8 C9 H9 108.5 . . ?
C10 C9 H9 108.5 . . ?
O11 C10 O12 124.8(13) . . ?
O11 C10 C9 117.9(12) . . ?
O12 C10 C9 117.2(9) . . ?
O6 C11 C12 110.6(10) . . ?
O6 C11 C18 113.1(7) . . ?
C12 C11 C18 110.9(9) . . ?
O6 C11 H11 107.3 . . ?
C12 C11 H11 107.3 . . ?
C18 C11 H11 107.3 . . ?
O20 C12 O17 125.0(12) . . ?
O20 C12 C11 117.3(13) . . ?
O17 C12 C11 117.6(11) . . ?
O21 C13 O19 123.5(11) . . ?
O21 C13 C18 119.7(12) . . ?
O19 C13 C18 116.8(9) . . ?
O22 C14 O23 127.6(10) . . ?
O22 C14 C15 117.6(9) . . ?
O23 C14 C15 114.8(10) . . ?
C14 C15 H15A 109.5 . . ?
C14 C15 H15B 109.5 . . ?
H15A C15 H15B 109.5 . . ?
C14 C15 H15C 109.5 . . ?
H15A C15 H15C 109.5 . . ?
H15B C15 H15C 109.5 . . ?
O24 C16 O8 125.9(8) . . ?
O24 C16 C1 114.6(7) . 16_655 ?
O8 C16 C1 119.4(7) . 16_655 ?
O27 C17 O26 122.9(13) . . ?
O27 C17 C8 120.1(14) . . ?
O26 C17 C8 116.9(11) . . ?
O27 C17 K6 44.1(8) . 42_645 ?
O26 C17 K6 131.3(9) . 42_645 ?
C8 C17 K6 92.9(8) . 42_645 ?
O18 C18 C13 112.1(9) . . ?
O18 C18 C11 113.8(7) . . ?
C13 C18 C11 111.0(9) . . ?
O18 C18 H18 106.4 . . ?
C13 C18 H18 106.4 . . ?
C11 C18 H18 106.4 . . ?
O31 C19 O32 124.7(10) . 15_565 ?
O31 C19 C20 119.7(11) . . ?
O32 C19 C20 115.6(9) 15_565 . ?
O31 C19 K7 142.1(7) . 15_565 ?
O32 C19 K7 53.8(5) 15_565 15_565 ?
C20 C19 K7 76.3(7) . 15_565 ?
C19 C20 K7 78.3(7) . 15_565 ?
C19 C20 H20A 109.5 . . ?
K7 C20 H20A 48.2 15_565 . ?
C19 C20 H20B 109.5 . . ?
K7 C20 H20B 156.8 15_565 . ?
H20A C20 H20B 109.5 . . ?
C19 C20 H20C 109.5 . . ?
K7 C20 H20C 87.1 15_565 . ?
H20A C20 H20C 109.5 . . ?
H20B C20 H20C 109.5 . . ?

loop_
_geom_bond_atom_site_label_1
_geom_bond_atom_site_label_2
_geom_bond_distance
_geom_bond_site_symmetry_2
_geom_bond_publ_flag
Nd1 O18 2.463(6) 16_655 ?
Nd1 O6 2.468(6) 16_655 ?
Nd1 O3 2.510(5) . ?
Nd1 O8 2.516(5) . ?
Nd1 O4 2.549(6) 16_655 ?
Nd1 O23 2.558(6) . ?
Nd1 O2 2.576(6) . ?
Nd1 O31 2.595(6) 16_655 ?
Nd1 O5 2.671(6) 16_655 ?
Nd1 O7 2.685(6) . ?
Nd1 Cu6 3.3794(13) 16_655 ?
Nd1 Cu3 3.3901(12) . ?
Cu1 O24 1.934(6) 2_665 ?
Cu1 O24 1.934(6) 15_565 ?
Cu1 O24 1.934(6) 16_655 ?
Cu1 O24 1.934(6) . ?
Cu1 O25 2.28(3) . ?
Cu1 K1 3.589(4) . ?
Cu2 O14 1.947(6) 2_665 ?
Cu2 O14 1.947(6) 16_655 ?
Cu2 O14 1.947(6) 15_565 ?
Cu2 O14 1.947(6) . ?
Cu2 O41 2.5289(18) . ?
Cu2 K1 3.580(4) . ?
Cu3 O15 1.892(8) . ?
Cu3 O19 1.942(7) 16_655 ?
Cu3 O7 1.968(6) . ?
Cu3 O18 2.015(7) 16_655 ?
Cu3 O9 2.191(8) . ?
Cu3 Cu5 3.0522(17) . ?
Cu4 O2 1.898(6) . ?
Cu4 O4 1.913(7) . ?
Cu4 O5 1.938(6) . ?
Cu4 O7 1.938(6) . ?
Cu5 O9 1.895(9) . ?
Cu5 O32 1.907(9) . ?
Cu5 O26 1.941(8) . ?
Cu5 O18 2.009(6) 16_655 ?
Cu5 O2 2.220(6) . ?
Cu5 K7 3.950(13) . ?
Cu6 O17 1.922(8) . ?
Cu6 O1 1.927(8) . ?
Cu6 O5 1.986(6) . ?
Cu6 O6 1.995(7) . ?
Cu6 O10 2.213(8) . ?
Cu6 O31 2.556(7) . ?
Cu6 Cu7 3.0393(18) . ?
Cu6 K6 3.618(15) . ?
Cu7 O10 1.906(9) . ?
Cu7 O12 1.939(8) . ?
Cu7 O22 1.954(7) 15_565 ?
Cu7 O6 2.013(7) . ?
Cu7 O4 2.185(6) . ?
Cu7 K3 3.763(4) . ?
K1 O8 2.782(6) 2_665 ?
K1 O8 2.782(6) 15_565 ?
K1 O8 2.782(6) 16_655 ?
K1 O8 2.782(6) . ?
K1 O3 2.790(6) 16_655 ?
K1 O3 2.790(6) 2_665 ?
K1 O3 2.790(6) 15_565 ?
K1 O3 2.790(6) . ?
K2 O36 2.51(5) . ?
K2 O21 2.590(9) 48_656 ?
K2 O21 2.590(9) . ?
K2 O20 2.800(12) . ?
K2 O20 2.800(12) 48_656 ?
K3 O37 2.702(13) . ?
K3 O12 2.742(10) . ?
K3 O22 2.830(8) 15_565 ?
K3 O16 2.976(11) . ?
K3 O30 3.20(4) . ?
K3 K4 3.988(6) . ?
K4 O37 2.688(15) . ?
K4 O16 2.849(8) 22_565 ?
K4 O16 2.850(8) . ?
K4 O30 2.91(4) 22_565 ?
K4 O30 2.91(5) . ?
K4 O15 2.914(7) 22_565 ?
K4 O15 2.914(7) . ?
K4 C3 3.229(9) 22_565 ?
K4 C3 3.229(9) . ?
K5 O34 1.923(17) 15_565 ?
K5 O34 1.923(17) 13_557 ?
K5 O13 2.825(12) 4_567 ?
K5 O13 2.825(12) . ?
K5 O34 2.841(18) . ?
K5 O34 2.841(18) 4_567 ?
K5 O14 2.845(7) 4_567 ?
K5 O14 2.845(7) . ?
K5 O41 3.171(9) . ?
K5 K7 3.923(16) 4_567 ?
K5 K7 3.923(16) . ?
K5 K5 4.484(13) 14_667 ?
K6 O35 2.32(4) . ?
K6 O1 2.674(16) . ?
K6 O27 2.74(2) 42_645 ?
K6 O27 2.78(2) . ?
K6 O17 3.01(2) . ?
K6 C17 3.49(2) 42_645 ?
K6 O29 3.72(6) . ?
K6 K6 4.55(4) 42_645 ?
K6 K7 4.76(3) 4_567 ?
K7 K7 1.99(3) 4_567 ?
K7 O38 2.18(3) . ?
K7 O13 2.807(16) 4_567 ?
K7 O13 2.817(17) . ?
K7 O32 2.913(16) . ?
K7 O26 3.040(16) . ?
K7 C20 3.46(2) 16_655 ?
K7 C19 3.490(17) 16_655 ?
O1 C6 1.278(13) . ?
O2 C4 1.397(10) . ?
O3 C7 1.233(10) . ?
O4 C1 1.411(10) . ?
O5 C5 1.431(11) . ?
O6 C11 1.408(12) . ?
O7 C2 1.436(11) . ?
O8 C16 1.261(10) . ?
O9 C8 1.417(13) . ?
O10 C9 1.418(13) . ?
O11 C10 1.248(14) . ?
O12 C10 1.260(16) . ?
O13 C6 1.228(14) . ?
O14 C7 1.272(10) . ?
O15 C3 1.269(13) . ?
O16 C3 1.243(13) . ?
O17 C12 1.268(17) . ?
O18 C18 1.411(11) . ?
O19 C13 1.292(15) . ?
O20 C12 1.261(16) . ?
O21 C13 1.217(14) . ?
O22 C14 1.221(13) . ?
O23 C14 1.262(12) . ?
O24 C16 1.260(10) . ?
O26 C17 1.310(17) . ?
O27 C17 1.225(16) . ?
O31 C19 1.209(12) . ?
O32 C19 1.319(14) 16_655 ?
O34 O34 1.01(3) 13_557 ?
C1 C16 1.495(12) 15_565 ?
C1 C2 1.565(12) . ?
C1 H1 0.9800 . ?
C2 C3 1.534(12) . ?
C2 H2 0.9800 . ?
C4 C7 1.523(12) . ?
C4 C5 1.562(12) . ?
C4 H4 0.9800 . ?
C5 C6 1.551(12) . ?
C5 H5 0.9800 . ?
C8 C9 1.529(19) . ?
C8 C17 1.529(19) . ?
C9 C10 1.569(18) . ?
C9 H9 0.9800 . ?
C11 C12 1.552(16) . ?
C11 C18 1.566(15) . ?
C11 H11 0.9800 . ?
C13 C18 1.562(15) . ?
C14 C15 1.521(16) . ?
C15 H15A 0.9600 . ?
C15 H15B 0.9600 . ?
C15 H15C 0.9600 . ?
C18 H18 0.9800 . ?
C19 C20 1.529(16) . ?
C20 H20A 0.9600 . ?
C20 H20B 0.9600 . ?
C20 H20C 0.9600 . ?
